data_1513867
loop_
_publ_author_name
'Kuppuswamy, Subramaniam'
'Bezpalko, Mark W.'
'Powers, Tamara M.'
'Wilding, Matthew J. T.'
'Brozek, Carl K.'
'Foxman, Bruce M.'
'Thomas, Christine M.'

_publ_section_title
;
 A series of C3-symmetric heterobimetallic Cr--M (M = Fe, Co and Cu)
 complexes
;
_journal_issue 4
_journal_name_full 'Chemical Science'
_journal_page_first 1617
_journal_paper_doi 10.1039/c3sc52943f
_journal_volume 5
_journal_year 2014
_chemical_formula_moiety 'C45 H51 Co1 Cr1 I1 N3 P3'
_chemical_formula_sum 'C45 H51 Co Cr I N3 P3'
_chemical_formula_weight 964.67
_space_group_IT_number 205
_symmetry_cell_setting cubic
_symmetry_space_group_name_Hall '-P 2ac 2ab 3'
_symmetry_space_group_name_H-M 'P a -3'
_atom_sites_solution_hydrogens difmap
_atom_sites_solution_primary other
_audit_creation_date 2013-06-25
_audit_creation_method CRYSTALS_ver_14.52
_cell_angle_alpha 90
_cell_angle_beta 90
_cell_angle_gamma 90
_cell_formula_units_Z 8
_cell_length_a 20.6768(2)
_cell_length_b 20.6768(2)
_cell_length_c 20.6768(2)
_cell_measurement_reflns_used 8910
_cell_measurement_temperature 120
_cell_measurement_theta_max 29
_cell_measurement_theta_min 3
_cell_volume 8839.95(15)
_computing_cell_refinement 'Apex2 (Bruker AXS, 2006)'
_computing_data_collection 'Apex2 (Bruker AXS, 2006)'
_computing_data_reduction 'Apex2 (Bruker AXS, 2006)'
_computing_molecular_graphics 'CAMERON (Watkin et al., 1996)'
_computing_publication_material 'CRYSTALS (Betteridge et al., 2003)'
_computing_structure_refinement 'CRYSTALS (Betteridge et al., 2003)'
_computing_structure_solution 'USER DEFINED STRUCTURE SOLUTION'
_diffrn_ambient_temperature 120
_diffrn_measured_fraction_theta_full 0.999
_diffrn_measured_fraction_theta_max 0.999
_diffrn_measurement_device Area
_diffrn_measurement_device_type 'Bruker Kappa Apex2'
_diffrn_measurement_method '\f & \w scans'
_diffrn_radiation_monochromator graphite
_diffrn_radiation_type 'Mo K\a'
_diffrn_radiation_wavelength 0.71073
_diffrn_reflns_av_R_equivalents 0.047
_diffrn_reflns_limit_h_max 12
_diffrn_reflns_limit_h_min -28
_diffrn_reflns_limit_k_max 16
_diffrn_reflns_limit_k_min -28
_diffrn_reflns_limit_l_max 29
_diffrn_reflns_limit_l_min -28
_diffrn_reflns_number 41303
_diffrn_reflns_theta_full 29.973
_diffrn_reflns_theta_max 29.973
_diffrn_reflns_theta_min 2.955
_diffrn_standards_number 0
_exptl_absorpt_coefficient_mu 1.462
_exptl_absorpt_correction_T_max 0.74
_exptl_absorpt_correction_T_min 0.69
_exptl_absorpt_correction_type numerical
_exptl_absorpt_process_details
; 
 Analytical Absorption (De Meulenaer & Tompa, 1965) 
;
_exptl_crystal_colour brown
_exptl_crystal_density_diffrn 1.450
_exptl_crystal_density_method 'not measured'
_exptl_crystal_description prism
_exptl_crystal_F_000 3928
_exptl_crystal_size_max 0.500
_exptl_crystal_size_mid 0.250
_exptl_crystal_size_min 0.210
_refine_diff_density_max 1.09
_refine_diff_density_min -0.59
_refine_ls_extinction_method None
_refine_ls_goodness_of_fit_ref 1.0000
_refine_ls_hydrogen_treatment constr
_refine_ls_matrix_type full
_refine_ls_number_parameters 163
_refine_ls_number_reflns 4291
_refine_ls_number_restraints 0
_refine_ls_R_factor_all 0.0397
_refine_ls_R_factor_gt 0.0295
_refine_ls_shift/su_max 0.0012536
_refine_ls_shift/su_mean 0.0001120
_refine_ls_structure_factor_coef Fsqd
_refine_ls_weighting_details
;
 Method= Modified Sheldrick 
 w=1/[\s^2^(F^2^) + ( 0.03P)^2^ + 6.55P] 
 ,where P=(max(Fo^2^,0) + 2Fc^2^)/3 
;
_refine_ls_weighting_scheme calc
_refine_ls_wR_factor_all 0.0749
_refine_ls_wR_factor_gt 0.0639
_refine_ls_wR_factor_ref 0.0749
_reflns_limit_h_max 20
_reflns_limit_h_min 0
_reflns_limit_k_max 20
_reflns_limit_k_min 0
_reflns_limit_l_max 29
_reflns_limit_l_min 2
_reflns_number_gt 3587
_reflns_number_total 4291
_reflns_threshold_expression I>2.0\s(I)
_oxford_diffrn_Wilson_B_factor 0.00
_oxford_diffrn_Wilson_scale 0.00
_oxford_refine_ls_r_factor_ref 0.0397
_oxford_refine_ls_scale 0.037617(3)
_oxford_reflns_number_all 4291
_oxford_reflns_threshold_expression_ref I>-10.0\s(I)
_oxford_structure_analysis_title 'sk_947_0ma in Pa-3'
_cod_data_source_file c3sc52943f.txt
_cod_data_source_block 3
_cod_depositor_comments
;
The following automatic conversions were performed:

'_atom_sites_solution_primary' value 'Other' changed to 'other'
according to
/usr/data/users/saulius/crontab/automatic-downloads/current/RSC/lib/dictionaries/cif_core.dic
dictionary named 'cif_core.dic' version 2.4.2 from 2011-04-26.

Automatic conversion script
Id: cif_fix_values 2281 2013-09-26 08:29:07Z andrius 
;
_cod_original_sg_symbol_Hall '-P 2ac 2ab '
_cod_original_sg_symbol_H-M 'P a -3 '
_cod_original_formula_sum 'C45 H51 Co1 Cr1 I1 N3 P3'
_cod_database_code 1513867

loop_
_symmetry_equiv_pos_as_xyz
x,y,z
-x,-y,-z
y,z,x
-y,-z,-x
z,x,y
-z,-x,-y
x+1/2,y,-z+1/2
-x+1/2,-y,z+1/2
y+1/2,z,-x+1/2
-y+1/2,-z,x+1/2
z+1/2,x,-y+1/2
-z+1/2,-x,y+1/2
y+1/2,-z+1/2,-x
-y+1/2,z+1/2,x
z+1/2,-x+1/2,-y
-z+1/2,x+1/2,y
-z,x+1/2,-y+1/2
z,-x+1/2,y+1/2
-x,y+1/2,-z+1/2
x,-y+1/2,z+1/2
-y,z+1/2,-x+1/2
y,-z+1/2,x+1/2
x+1/2,-y+1/2,-z
-x+1/2,y+1/2,z

loop_
_atom_site_label
_atom_site_type_symbol
_atom_site_fract_x
_atom_site_fract_y
_atom_site_fract_z
_atom_site_U_iso_or_equiv
_atom_site_occupancy
_atom_site_adp_type
_atom_site_refinement_flags_posn
_atom_site_refinement_flags_adp
Co1 Co 0.318658(11) 0.318658(11) 0.318658(11) 0.0131 1.0000 Uani S T
Cr1 Cr 0.393519(14) 0.393519(14) 0.393519(14) 0.0145 1.0000 Uani S T
I1 I 0.247602(6) 0.247602(6) 0.247602(6) 0.0291 1.0000 Uani S T
P1 P 0.41935(2) 0.33682(2) 0.27891(2) 0.0147 1.0000 Uani . .
N1 N 0.46020(7) 0.38237(7) 0.33260(7) 0.0165 1.0000 Uani . .
C1 C 0.46386(9) 0.26329(9) 0.25829(9) 0.0188 1.0000 Uani . .
C2 C 0.52777(11) 0.26353(11) 0.23606(11) 0.0286 1.0000 Uani . .
C3 C 0.55961(11) 0.20583(12) 0.22404(13) 0.0378 1.0000 Uani . .
C4 C 0.52786(12) 0.14735(11) 0.23301(12) 0.0342 1.0000 Uani . .
C5 C 0.46382(12) 0.14642(10) 0.25185(10) 0.0279 1.0000 Uani . .
C6 C 0.43213(10) 0.20447(9) 0.26510(9) 0.0216 1.0000 Uani . .
C7 C 0.42140(9) 0.38151(9) 0.20307(9) 0.0174 1.0000 Uani . .
C8 C 0.42108(9) 0.44905(9) 0.20337(9) 0.0209 1.0000 Uani . .
C9 C 0.41732(10) 0.48332(10) 0.14595(10) 0.0245 1.0000 Uani . .
C10 C 0.41337(10) 0.45094(11) 0.08755(10) 0.0259 1.0000 Uani . .
C11 C 0.41281(10) 0.38381(10) 0.08657(10) 0.0256 1.0000 Uani . .
C12 C 0.41672(9) 0.34922(10) 0.14401(9) 0.0213 1.0000 Uani . .
C14 C 0.52545(9) 0.40972(9) 0.32311(10) 0.0210 1.0000 Uani . .
C13 C 0.57661(10) 0.36915(11) 0.35719(11) 0.0295 1.0000 Uani . .
C15 C 0.52807(11) 0.47887(11) 0.34801(12) 0.0327 1.0000 Uani . .
H21 H 0.5480 0.3029 0.2284 0.0340 1.0000 Uiso R .
H31 H 0.6021 0.2073 0.2102 0.0449 1.0000 Uiso R .
H41 H 0.5496 0.1082 0.2256 0.0407 1.0000 Uiso R .
H51 H 0.4424 0.1069 0.2568 0.0330 1.0000 Uiso R .
H61 H 0.3890 0.2039 0.2791 0.0260 1.0000 Uiso R .
H81 H 0.4232 0.4715 0.2429 0.0245 1.0000 Uiso R .
H91 H 0.4171 0.5283 0.1469 0.0284 1.0000 Uiso R .
H101 H 0.4113 0.4743 0.0493 0.0310 1.0000 Uiso R .
H111 H 0.4104 0.3623 0.0478 0.0302 1.0000 Uiso R .
H121 H 0.4164 0.3037 0.1430 0.0261 1.0000 Uiso R .
H141 H 0.5340 0.4090 0.2762 0.0238 1.0000 Uiso R .
H131 H 0.6192 0.3855 0.3474 0.0441 1.0000 Uiso R .
H132 H 0.5704 0.3714 0.4032 0.0433 1.0000 Uiso R .
H133 H 0.5740 0.3239 0.3447 0.0430 1.0000 Uiso R .
H151 H 0.5704 0.4954 0.3414 0.0487 1.0000 Uiso R .
H152 H 0.4970 0.5048 0.3242 0.0488 1.0000 Uiso R .
H153 H 0.5184 0.4795 0.3933 0.0483 1.0000 Uiso R .

loop_
_atom_site_aniso_label
_atom_site_aniso_U_11
_atom_site_aniso_U_22
_atom_site_aniso_U_33
_atom_site_aniso_U_23
_atom_site_aniso_U_13
_atom_site_aniso_U_12
Co1 0.01310(9) 0.01310(9) 0.01310(9) -0.00012(8) -0.00012(8) -0.00012(8)
Cr1 0.01453(10) 0.01453(10) 0.01453(10) 0.00055(10) 0.00055(10) 0.00055(10)
I1 0.02909(7) 0.02909(7) 0.02909(7) -0.00769(5) -0.00769(5) -0.00769(5)
P1 0.0148(2) 0.0152(2) 0.0142(2) 0.00017(16) 0.00156(16) 0.00036(16)
N1 0.0139(7) 0.0187(7) 0.0171(7) -0.0005(6) 0.0003(6) -0.0016(6)
C1 0.0204(9) 0.0209(9) 0.0151(8) -0.0010(7) 0.0009(7) 0.0053(7)
C2 0.0224(10) 0.0287(11) 0.0345(12) -0.0074(9) 0.0046(9) 0.0003(8)
C3 0.0231(11) 0.0409(13) 0.0495(14) -0.0168(11) 0.0061(10) 0.0078(10)
C4 0.0355(12) 0.0293(11) 0.0379(12) -0.0123(9) 0.0006(10) 0.0132(9)
C5 0.0387(12) 0.0210(10) 0.0242(10) -0.0031(8) 0.0043(9) 0.0039(9)
C6 0.0261(10) 0.0198(9) 0.0189(9) -0.0008(7) 0.0036(7) 0.0024(7)
C7 0.0138(8) 0.0208(9) 0.0175(8) 0.0026(7) 0.0009(6) -0.0003(7)
C8 0.0209(9) 0.0205(9) 0.0212(9) 0.0012(7) 0.0005(7) 0.0009(7)
C9 0.0249(10) 0.0200(9) 0.0286(10) 0.0074(8) 0.0016(8) 0.0018(8)
C10 0.0230(10) 0.0332(11) 0.0217(9) 0.0102(8) -0.0004(8) -0.0009(8)
C11 0.0281(10) 0.0316(11) 0.0172(9) 0.0010(8) -0.0022(8) -0.0043(8)
C12 0.0228(9) 0.0226(9) 0.0185(9) 0.0012(7) -0.0004(7) -0.0020(7)
C14 0.0153(8) 0.0241(9) 0.0236(9) 0.0039(8) 0.0010(7) -0.0025(7)
C13 0.0185(9) 0.0351(11) 0.0349(12) 0.0009(9) -0.0058(8) 0.0010(8)
C15 0.0261(11) 0.0254(10) 0.0466(14) 0.0005(10) -0.0033(10) -0.0083(9)

loop_
_atom_type_symbol
_atom_type_scat_dispersion_real
_atom_type_scat_dispersion_imag
_atom_type_scat_Cromer_Mann_a1
_atom_type_scat_Cromer_Mann_b1
_atom_type_scat_Cromer_Mann_a2
_atom_type_scat_Cromer_Mann_b2
_atom_type_scat_Cromer_Mann_a3
_atom_type_scat_Cromer_Mann_b3
_atom_type_scat_Cromer_Mann_a4
_atom_type_scat_Cromer_Mann_b4
_atom_type_scat_Cromer_Mann_c
_atom_type_scat_source
C 0.0033 0.0016 2.3100 20.8439 1.0200 10.2075 1.5886 0.5687 0.8650 51.6512 0.2156 'International Tables Vol C 4.2.6.8 and 6.1.1.4'
H 0.0000 0.0000 0.4930 10.5109 0.3229 26.1257 0.1402 3.1424 0.0408 57.7998 0.0030 'International Tables Vol C 4.2.6.8 and 6.1.1.4'
N 0.0061 0.0033 12.2126 0.0057 3.1322 9.8933 2.0125 28.9975 1.1663 0.5826 -11.5290 'International Tables Vol C 4.2.6.8 and 6.1.1.4'
P 0.1023 0.0942 6.4345 1.9067 4.1791 27.1570 1.7800 0.5260 1.4908 68.1645 1.1149 'International Tables Vol C 4.2.6.8 and 6.1.1.4'
Cr 0.3209 0.6236 10.6406 6.1038 7.3537 0.3920 3.3240 20.2626 1.4922 98.7399 1.1832 'International Tables Vol C 4.2.6.8 and 6.1.1.4'
Co 0.3494 0.9721 12.2841 4.2791 7.3409 0.2784 4.0034 13.5359 2.3488 71.1692 1.0118 'International Tables Vol C 4.2.6.8 and 6.1.1.4'
I -0.4742 1.8119 20.1472 4.3470 18.9949 0.3814 7.5138 27.7660 2.2735 66.8776 4.0712 'International Tables Vol C 4.2.6.8 and 6.1.1.4'

loop_
_geom_angle_atom_site_label_1
_geom_angle_site_symmetry_1
_geom_angle_atom_site_label_2
_geom_angle_atom_site_label_3
_geom_angle_site_symmetry_3
_geom_angle
_geom_angle_publ_flag
P1 3_555 Co1 P1 5_555 103.904(17) yes
P1 3_555 Co1 Cr1 . 65.412(14) yes
P1 5_555 Co1 Cr1 . 65.412(14) yes
P1 3_555 Co1 I1 . 114.588(14) yes
P1 5_555 Co1 I1 . 114.588(14) yes
Cr1 . Co1 I1 . 179.995 yes
P1 3_555 Co1 P1 . 103.904(17) yes
P1 5_555 Co1 P1 . 103.904(17) yes
Cr1 . Co1 P1 . 65.412(14) yes
I1 . Co1 P1 . 114.588(14) yes
P1 3_555 Cr1 P1 5_555 83.005(19) yes
P1 3_555 Cr1 Co1 . 49.922(12) yes
P1 5_555 Cr1 Co1 . 49.922(12) yes
P1 3_555 Cr1 N1 3_555 38.14(5) yes
P1 5_555 Cr1 N1 3_555 110.09(5) yes
Co1 . Cr1 N1 3_555 88.04(5) yes
P1 3_555 Cr1 N1 5_555 112.15(5) yes
P1 5_555 Cr1 N1 5_555 38.14(5) yes
Co1 . Cr1 N1 5_555 88.04(5) yes
N1 3_555 Cr1 N1 5_555 119.884(6) yes
P1 3_555 Cr1 P1 . 83.005(19) yes
P1 5_555 Cr1 P1 . 83.005(19) yes
Co1 . Cr1 P1 . 49.922(12) yes
N1 3_555 Cr1 P1 . 112.15(5) yes
N1 5_555 Cr1 P1 . 110.09(5) yes
P1 3_555 Cr1 N1 . 110.09(5) yes
P1 5_555 Cr1 N1 . 112.15(5) yes
Co1 . Cr1 N1 . 88.04(5) yes
N1 3_555 Cr1 N1 . 119.884(6) yes
N1 5_555 Cr1 N1 . 119.884(6) yes
P1 . Cr1 N1 . 38.14(5) yes
Cr1 . P1 Co1 . 64.666(16) yes
Co1 . P1 N1 . 108.31(6) yes
Cr1 . P1 C1 . 131.78(6) yes
Co1 . P1 C1 . 114.12(7) yes
N1 . P1 C1 . 111.52(8) yes
Cr1 . P1 C7 . 122.73(6) yes
Co1 . P1 C7 . 114.66(6) yes
N1 . P1 C7 . 105.80(8) yes
C1 . P1 C7 . 102.10(8) yes
P1 . N1 Cr1 . 98.18(7) yes
P1 . N1 C14 . 125.84(12) yes
Cr1 . N1 C14 . 135.38(12) yes
P1 . C1 C2 . 123.31(15) yes
P1 . C1 C6 . 117.84(15) yes
C2 . C1 C6 . 118.86(18) yes
C1 . C2 C3 . 120.3(2) yes
C1 . C2 H21 . 119.0 no
C3 . C2 H21 . 120.7 no
C2 . C3 C4 . 120.1(2) yes
C2 . C3 H31 . 118.6 no
C4 . C3 H31 . 121.3 no
C3 . C4 C5 . 120.2(2) yes
C3 . C4 H41 . 120.2 no
C5 . C4 H41 . 119.6 no
C4 . C5 C6 . 119.6(2) yes
C4 . C5 H51 . 119.8 no
C6 . C5 H51 . 120.5 no
C5 . C6 C1 . 120.77(19) yes
C5 . C6 H61 . 119.8 no
C1 . C6 H61 . 119.4 no
P1 . C7 C8 . 120.24(14) yes
P1 . C7 C12 . 120.62(14) yes
C8 . C7 C12 . 118.83(17) yes
C7 . C8 C9 . 120.54(18) yes
C7 . C8 H81 . 119.8 no
C9 . C8 H81 . 119.7 no
C8 . C9 C10 . 120.27(19) yes
C8 . C9 H91 . 119.5 no
C10 . C9 H91 . 120.2 no
C9 . C10 C11 . 119.82(18) yes
C9 . C10 H101 . 119.6 no
C11 . C10 H101 . 120.6 no
C10 . C11 C12 . 120.13(19) yes
C10 . C11 H111 . 119.8 no
C12 . C11 H111 . 120.0 no
C7 . C12 C11 . 120.41(18) yes
C7 . C12 H121 . 119.9 no
C11 . C12 H121 . 119.7 no
N1 . C14 C13 . 111.25(16) yes
N1 . C14 C15 . 110.36(16) yes
C13 . C14 C15 . 109.66(17) yes
N1 . C14 H141 . 106.8 no
C13 . C14 H141 . 108.8 no
C15 . C14 H141 . 109.9 no
C14 . C13 H131 . 110.1 no
C14 . C13 H132 . 109.7 no
H131 . C13 H132 . 108.2 no
C14 . C13 H133 . 111.6 no
H131 . C13 H133 . 109.5 no
H132 . C13 H133 . 107.6 no
C14 . C15 H151 . 108.7 no
C14 . C15 H152 . 108.9 no
H151 . C15 H152 . 109.8 no
C14 . C15 H153 . 109.7 no
H151 . C15 H153 . 109.2 no
H152 . C15 H153 . 110.5 no

loop_
_geom_bond_atom_site_label_1
_geom_bond_atom_site_label_2
_geom_bond_site_symmetry_2
_geom_bond_distance
_geom_bond_publ_flag
Co1 P1 3_555 2.2697(5) yes
Co1 P1 5_555 2.2697(5) yes
Co1 Cr1 . 2.6810(6) yes
Co1 I1 . 2.5447(5) yes
Co1 P1 . 2.2697(5) yes
Cr1 P1 3_555 2.6973(5) yes
Cr1 P1 5_555 2.6973(5) yes
Cr1 N1 3_555 1.8818(15) yes
Cr1 N1 5_555 1.8818(15) yes
Cr1 P1 . 2.6973(5) yes
Cr1 N1 . 1.8818(15) yes
P1 N1 . 1.6831(15) yes
P1 C1 . 1.8276(19) yes
P1 C7 . 1.8207(18) yes
N1 C14 . 1.476(2) yes
C1 C2 . 1.399(3) yes
C1 C6 . 1.389(3) yes
C2 C3 . 1.385(3) yes
C2 H21 . 0.929 no
C3 C4 . 1.388(4) yes
C3 H31 . 0.924 no
C4 C5 . 1.380(3) yes
C4 H41 . 0.938 no
C5 C6 . 1.395(3) yes
C5 H51 . 0.934 no
C6 H61 . 0.939 no
C7 C8 . 1.396(3) yes
C7 C12 . 1.395(3) yes
C8 C9 . 1.385(3) yes
C8 H81 . 0.941 no
C9 C10 . 1.383(3) yes
C9 H91 . 0.930 no
C10 C11 . 1.388(3) yes
C10 H101 . 0.928 no
C11 C12 . 1.389(3) yes
C11 H111 . 0.919 no
C12 H121 . 0.941 no
C14 C13 . 1.523(3) yes
C14 C15 . 1.521(3) yes
C14 H141 . 0.986 no
C13 H131 . 0.965 no
C13 H132 . 0.962 no
C13 H133 . 0.972 no
C15 H151 . 0.950 no
C15 H152 . 0.971 no
C15 H153 . 0.957 no
